data_4300217
loop_
_publ_author_name
'F. Albert Cotton'
'Carlos A. Murillo'
'Hong-Cai Zhou'

_publ_section_title
;
A Dinuclear Cation with Both Four- and Five-Coordinate Cobalt(II)
;
_journal_name_full 'Inorganic Chemistry'
_journal_page_first 1039
_journal_page_last 1041
_journal_paper_doi 10.1021/ic991186+
_journal_volume 39
_journal_year 2000
_chemical_formula_moiety '[Co2 (C17 H16 N3)3]2 (Co Cl4), 2(C H2 Cl2)'
_chemical_formula_sum 'C104 H100 Cl8 Co5 N18'
_chemical_formula_weight 2180.27
_space_group_IT_number 2
_space_group_name_Hall '-P 1'
_space_group_name_H-M_alt 'P -1'
_symmetry_cell_setting triclinic
_symmetry_space_group_name_Hall '-P 1'
_symmetry_space_group_name_H-M 'P -1'
_cell_angle_alpha 74.784(6)
_cell_angle_beta 76.967(10)
_cell_angle_gamma 75.952(14)
_cell_formula_units_Z 4
_cell_length_a 19.2680(7)
_cell_length_b 20.562(7)
_cell_length_c 27.777(7)
_cell_measurement_temperature 213(2)
_cell_volume 10146(4)
_diffrn_ambient_temperature 213(2)
_exptl_crystal_density_diffrn 1.427
_refine_ls_R_factor_obs 0.1175
_refine_ls_wR_factor_obs 0.2801
_cod_database_code 4300217

loop_
_symmetry_equiv_pos_as_xyz
'x, y, z'
'-x, -y, -z'

loop_
_atom_site_label
_atom_site_type_symbol
_atom_site_fract_x
_atom_site_fract_y
_atom_site_fract_z
_atom_site_U_iso_or_equiv
_atom_site_adp_type
_atom_site_occupancy
_atom_site_calc_flag
_atom_site_refinement_flags
_atom_site_disorder_assembly
_atom_site_disorder_group
Co1 Co 0.01963(9) 0.85434(8) 0.38754(6) 0.0477(4) Uani 1 d . . .
Co2 Co 0.10636(9) 0.97609(8) 0.36858(6) 0.0495(4) Uani 1 d . . .
N1 N 0.1826(5) 0.9189(5) 0.3255(4) 0.052(3) Uani 1 d . . .
N2 N 0.1164(5) 0.8364(4) 0.3412(3) 0.041(2) Uani 1 d . . .
N3 N 0.0410(6) 0.7659(5) 0.3594(4) 0.055(3) Uani 1 d . . .
N4 N 0.0139(6) 0.8404(8) 0.4604(4) 0.081(4) Uani 1 d . . .
N5 N 0.0824(6) 0.9226(6) 0.4449(4) 0.065(3) Uani 1 d . . .
N6 N 0.1607(7) 0.9930(6) 0.4223(4) 0.074(4) Uani 1 d . . .
N7 N -0.0622(5) 0.9206(5) 0.3608(3) 0.047(2) Uani 1 d . . .
N8 N 0.0056(5) 1.0036(4) 0.3399(3) 0.041(2) Uani 1 d . . .
N9 N 0.0749(6) 1.0770(5) 0.3274(4) 0.061(3) Uani 1 d . . .
C1 C 0.2488(6) 0.9453(6) 0.3036(5) 0.051(3) Uani 1 d . . .
C2 C 0.2600(8) 0.9810(10) 0.2537(5) 0.090(6) Uani 1 d . . .
H2B H 0.2261 0.9869 0.2326 0.108 Uiso 1 calc R . .
C3 C 0.3227(9) 1.0077(10) 0.2357(6) 0.100(6) Uani 1 d . . .
H3B H 0.3316 1.0311 0.2017 0.121 Uiso 1 calc R . .
C4 C 0.3702(8) 1.0014(8) 0.2649(6) 0.075(4) Uani 1 d . . .
H4A H 0.4128 1.0192 0.2513 0.090 Uiso 1 calc R . .
C5 C 0.3577(8) 0.9691(8) 0.3147(7) 0.082(5) Uani 1 d . . .
H5A H 0.3910 0.9664 0.3355 0.098 Uiso 1 calc R . .
C6 C 0.2968(7) 0.9402(7) 0.3351(5) 0.059(3) Uani 1 d . . .
H6B H 0.2884 0.9178 0.3694 0.071 Uiso 1 calc R . .
C7 C 0.1778(6) 0.8613(6) 0.3172(4) 0.045(3) Uani 1 d . . .
C8 C 0.2354(6) 0.8191(7) 0.2847(5) 0.056(3) Uani 1 d . . .
H8B H 0.2301 0.8377 0.2492 0.068 Uiso 1 calc R . .
H8C H 0.2833 0.8238 0.2881 0.068 Uiso 1 calc R . .
C9 C 0.2323(7) 0.7443(7) 0.2979(5) 0.068(4) Uani 1 d . . .
H9A H 0.2476 0.7230 0.3307 0.081 Uiso 1 calc R . .
H9B H 0.2658 0.7216 0.2724 0.081 Uiso 1 calc R . .
C10 C 0.1566(7) 0.7343(6) 0.3004(5) 0.059(3) Uani 1 d . . .
H10D H 0.1445 0.7476 0.2663 0.070 Uiso 1 calc R . .
H10E H 0.1539 0.6858 0.3141 0.070 Uiso 1 calc R . .
C11 C 0.1043(6) 0.7765(6) 0.3329(4) 0.047(3) Uani 1 d . . .
C12 C 0.0085(7) 0.7106(6) 0.3575(5) 0.064(4) Uani 1 d . . .
C13 C -0.0280(8) 0.6781(8) 0.4040(7) 0.086(5) Uani 1 d . . .
H13A H -0.0280 0.6906 0.4342 0.103 Uiso 1 calc R . .
C14 C -0.0643(11) 0.6267(11) 0.4043(10) 0.127(8) Uani 1 d . . .
H14K H -0.0871 0.6033 0.4354 0.153 Uiso 1 calc R . .
C15 C -0.0673(11) 0.6104(10) 0.3624(11) 0.142(11) Uani 1 d . . .
H15C H -0.0913 0.5750 0.3639 0.171 Uiso 1 calc R . .
C16 C -0.0350(10) 0.6452(10) 0.3150(9) 0.120(8) Uani 1 d . . .
H16H H -0.0402 0.6351 0.2851 0.144 Uiso 1 calc R . .
C17 C 0.0049(10) 0.6950(8) 0.3124(7) 0.090(5) Uani 1 d . . .
H17A H 0.0286 0.7171 0.2811 0.108 Uiso 1 calc R . .
C18 C -0.0211(8) 0.7878(10) 0.4937(6) 0.089(5) Uani 1 d . . .
C19 C 0.0191(9) 0.7244(10) 0.5182(6) 0.098(6) Uani 1 d . . .
H19F H 0.0698 0.7176 0.5151 0.117 Uiso 1 calc R . .
C20 C -0.0175(12) 0.6739(13) 0.5461(7) 0.128(8) Uani 1 d . . .
H20A H 0.0087 0.6313 0.5610 0.153 Uiso 1 calc R . .
C21 C -0.0907(14) 0.6842(16) 0.5528(7) 0.153(12) Uani 1 d . . .
H21B H -0.1146 0.6501 0.5750 0.183 Uiso 1 calc R . .
C22 C -0.1293(11) 0.7398(15) 0.5296(7) 0.134(10) Uani 1 d . . .
H22A H -0.1797 0.7436 0.5332 0.161 Uiso 1 calc R . .
C23 C -0.0966(10) 0.7939(14) 0.4994(6) 0.126(9) Uani 1 d . . .
H23B H -0.1249 0.8340 0.4830 0.151 Uiso 1 calc R . .
C24 C 0.0452(7) 0.8755(9) 0.4784(5) 0.074(5) Uani 1 d . . .
C25 C 0.0408(9) 0.8639(10) 0.5360(5) 0.092(6) Uani 1 d . . .
H25B H -0.0086 0.8593 0.5534 0.110 Uiso 1 calc R . .
H25C H 0.0741 0.8213 0.5481 0.110 Uiso 1 calc R . .
C26 C 0.0611(10) 0.9244(10) 0.5484(5) 0.103(7) Uani 1 d . . .
H26A H 0.0225 0.9650 0.5425 0.123 Uiso 1 calc R . .
H26B H 0.0655 0.9135 0.5842 0.123 Uiso 1 calc R . .
C27 C 0.1324(10) 0.9405(8) 0.5160(5) 0.083(5) Uani 1 d . . .
H27B H 0.1424 0.9814 0.5227 0.099 Uiso 1 calc R . .
H27C H 0.1723 0.9019 0.5243 0.099 Uiso 1 calc R . .
C28 C 0.1270(9) 0.9527(7) 0.4608(5) 0.081(5) Uani 1 d . . .
C29 C 0.2103(11) 1.0261(8) 0.4305(5) 0.087(5) Uani 1 d . . .
C30 C 0.2072(14) 1.0971(8) 0.4094(6) 0.118(8) Uani 1 d . . .
H30L H 0.1687 1.1227 0.3926 0.142 Uiso 1 calc R . .
C31 C 0.2626(16) 1.1307(11) 0.4133(8) 0.141(10) Uani 1 d . . .
H31C H 0.2601 1.1781 0.4005 0.169 Uiso 1 calc R . .
C32 C 0.3162(17) 1.0925(16) 0.4353(9) 0.155(11) Uani 1 d . . .
H32A H 0.3533 1.1135 0.4374 0.186 Uiso 1 calc R . .
C33 C 0.3217(15) 1.0242(11) 0.4553(8) 0.133(9) Uani 1 d . . .
H33B H 0.3613 0.9991 0.4712 0.160 Uiso 1 calc R . .
C34 C 0.2690(11) 0.9922(9) 0.4523(8) 0.107(6) Uani 1 d . . .
H34A H 0.2737 0.9447 0.4658 0.128 Uiso 1 calc R . .
C35 C -0.1299(7) 0.9000(7) 0.3636(5) 0.060(4) Uani 1 d . . .
C36 C -0.1934(8) 0.9251(9) 0.3947(7) 0.090(5) Uani 1 d . . .
H36B H -0.1926 0.9565 0.4137 0.108 Uiso 1 calc R . .
C37 C -0.2572(9) 0.9039(9) 0.3974(9) 0.114(8) Uani 1 d . . .
H37B H -0.3006 0.9226 0.4167 0.137 Uiso 1 calc R . .
C38 C -0.2562(10) 0.8588(9) 0.3734(8) 0.111(8) Uani 1 d . . .
H38B H -0.2998 0.8441 0.3764 0.133 Uiso 1 calc R . .
C39 C -0.1952(10) 0.8297(8) 0.3430(7) 0.087(5) Uani 1 d . . .
H39A H -0.1973 0.7968 0.3257 0.104 Uiso 1 calc R . .
C40 C -0.1315(8) 0.8513(7) 0.3394(6) 0.069(4) Uani 1 d . . .
H40A H -0.0886 0.8320 0.3199 0.082 Uiso 1 calc R . .
C41 C -0.0561(6) 0.9836(6) 0.3382(4) 0.051(3) Uani 1 d . . .
C42 C -0.1124(7) 1.0324(7) 0.3082(5) 0.063(4) Uani 1 d . . .
H42C H -0.1313 1.0065 0.2907 0.075 Uiso 1 calc R . .
H42D H -0.1531 1.0525 0.3316 0.075 Uiso 1 calc R . .
C43 C -0.0813(7) 1.0879(6) 0.2707(4) 0.055(3) Uani 1 d . . .
H43A H -0.1206 1.1228 0.2568 0.066 Uiso 1 calc R . .
H43B H -0.0493 1.0690 0.2427 0.066 Uiso 1 calc R . .
C44 C -0.0391(7) 1.1209(6) 0.2930(5) 0.059(4) Uani 1 d . . .
H44B H -0.0140 1.1529 0.2660 0.071 Uiso 1 calc R . .
H44C H -0.0724 1.1472 0.3166 0.071 Uiso 1 calc R . .
C45 C 0.0136(6) 1.0695(6) 0.3196(4) 0.048(3) Uani 1 d . . .
C46 C 0.0963(9) 1.1432(9) 0.3137(6) 0.081(5) Uani 1 d . . .
C47 C 0.1634(12) 1.1464(11) 0.2815(7) 0.112(7) Uani 1 d . . .
H47B H 0.1924 1.1089 0.2684 0.135 Uiso 1 calc R . .
C48 C 0.1842(17) 1.2134(13) 0.2700(9) 0.180(17) Uani 1 d . . .
H48B H 0.2307 1.2171 0.2512 0.216 Uiso 1 calc R . .
C49 C 0.144(2) 1.2674(13) 0.2836(11) 0.22(2) Uani 1 d . . .
H49A H 0.1596 1.3098 0.2723 0.262 Uiso 1 calc R . .
C50 C 0.0723(15) 1.2612(8) 0.3182(9) 0.138(11) Uani 1 d . . .
H50B H 0.0438 1.2989 0.3312 0.166 Uiso 1 calc R . .
C51 C 0.0486(12) 1.1994(8) 0.3304(7) 0.100(6) Uani 1 d . . .
H51A H 0.0022 1.1953 0.3493 0.120 Uiso 1 calc R . .
Co1A Co -0.03585(8) 1.14715(8) 0.10778(6) 0.0444(4) Uani 1 d . . .
Co2A Co -0.12812(9) 1.03223(8) 0.12027(6) 0.0498(4) Uani 1 d . . .
N1A N -0.0284(5) 1.1566(6) 0.0350(3) 0.056(3) Uani 1 d . . .
N2A N -0.1026(5) 1.0781(5) 0.0453(3) 0.049(3) Uani 1 d . . .
N3A N -0.1846(6) 1.0143(5) 0.0642(4) 0.063(3) Uani 1 d . . .
N4A N -0.2041(5) 1.0891(5) 0.1637(4) 0.048(2) Uani 1 d . . .
N5A N -0.1356(4) 1.1701(4) 0.1487(3) 0.036(2) Uani 1 d . . .
N6A N -0.0573(5) 1.2380(4) 0.1324(4) 0.047(2) Uani 1 d . . .
N7A N 0.0466(5) 1.0830(4) 0.1367(3) 0.041(2) Uani 1 d . . .
N8A N -0.0251(5) 1.0060(4) 0.1546(3) 0.038(2) Uani 1 d . . .
N9A N -0.0993(5) 0.9354(5) 0.1622(4) 0.048(2) Uani 1 d . . .
C1A C 0.0117(7) 1.2046(7) 0.0040(4) 0.058(4) Uani 1 d . . .
C2A C -0.0204(9) 1.2677(10) -0.0196(6) 0.095(6) Uani 1 d . . .
H2AA H -0.0708 1.2767 -0.0185 0.113 Uiso 1 calc R . .
C3A C 0.0178(11) 1.3203(11) -0.0455(6) 0.103(6) Uani 1 d . . .
H3AA H -0.0067 1.3640 -0.0601 0.124 Uiso 1 calc R . .
C4A C 0.0939(11) 1.3058(12) -0.0493(7) 0.115(7) Uani 1 d . . .
H4AA H 0.1217 1.3393 -0.0668 0.138 Uiso 1 calc R . .
C5A C 0.1257(10) 1.2424(12) -0.0269(7) 0.110(7) Uani 1 d . . .
H5AA H 0.1766 1.2323 -0.0304 0.132 Uiso 1 calc R . .
C6A C 0.0880(7) 1.1910(10) 0.0010(6) 0.090(5) Uani 1 d . . .
H6AA H 0.1125 1.1484 0.0174 0.107 Uiso 1 calc R . .
C7A C -0.0619(6) 1.1228(7) 0.0140(4) 0.055(4) Uani 1 d . . .
C8A C -0.0542(7) 1.1337(8) -0.0421(4) 0.065(4) Uani 1 d . . .
H8AA H -0.0857 1.1771 -0.0549 0.078 Uiso 1 calc R . .
H8AB H -0.0039 1.1374 -0.0576 0.078 Uiso 1 calc R . .
C9A C -0.0733(8) 1.0771(8) -0.0572(5) 0.078(5) Uani 1 d . . .
H9AA H -0.0366 1.0351 -0.0503 0.094 Uiso 1 calc R . .
H9AB H -0.0748 1.0893 -0.0935 0.094 Uiso 1 calc R . .
C10A C -0.1468(8) 1.0647(7) -0.0275(5) 0.066(4) Uani 1 d . . .
H10A H -0.1842 1.1049 -0.0374 0.079 Uiso 1 calc R . .
H10F H -0.1581 1.0251 -0.0354 0.079 Uiso 1 calc R . .
C11A C -0.1475(8) 1.0517(6) 0.0272(5) 0.060(4) Uani 1 d . . .
C12A C -0.2382(8) 0.9830(7) 0.0572(5) 0.066(4) Uani 1 d . . .
C13A C -0.2389(11) 0.9133(7) 0.0777(6) 0.090(6) Uani 1 d . . .
H13G H -0.2022 0.8860 0.0956 0.108 Uiso 1 calc R . .
C14A C -0.2917(11) 0.8850(9) 0.0719(7) 0.095(6) Uani 1 d . . .
H14F H -0.2901 0.8378 0.0854 0.114 Uiso 1 calc R . .
C15A C -0.3468(11) 0.9218(9) 0.0476(7) 0.099(6) Uani 1 d . . .
H15B H -0.3828 0.9007 0.0436 0.119 Uiso 1 calc R . .
C16A C -0.3485(10) 0.9876(9) 0.0296(7) 0.095(5) Uani 1 d . . .
H16A H -0.3881 1.0140 0.0142 0.114 Uiso 1 calc R . .
C17A C -0.2946(10) 1.0204(7) 0.0321(6) 0.089(5) Uani 1 d . . .
H17C H -0.2965 1.0673 0.0170 0.107 Uiso 1 calc R . .
C18A C -0.2690(7) 1.0617(6) 0.1871(5) 0.057(3) Uani 1 d . . .
C19A C -0.2823(7) 1.0368(7) 0.2397(5) 0.067(4) Uani 1 d . . .
H19D H -0.2523 1.0421 0.2603 0.080 Uiso 1 calc R . .
C20A C -0.3409(9) 1.0042(9) 0.2606(7) 0.094(5) Uani 1 d . . .
H20B H -0.3495 0.9849 0.2955 0.112 Uiso 1 calc R . .
C21A C -0.3867(8) 1.0001(8) 0.2300(8) 0.089(6) Uani 1 d . . .
H21A H -0.4281 0.9807 0.2447 0.107 Uiso 1 calc R . .
C22A C -0.3724(8) 1.0238(8) 0.1790(7) 0.084(5) Uani 1 d . . .
H22B H -0.4024 1.0188 0.1584 0.100 Uiso 1 calc R . .
C23A C -0.3136(8) 1.0552(7) 0.1576(6) 0.069(4) Uani 1 d . . .
H23A H -0.3042 1.0722 0.1224 0.083 Uiso 1 calc R . .
C24A C -0.1977(6) 1.1477(5) 0.1710(4) 0.037(3) Uani 1 d . . .
C25A C -0.2589(7) 1.1902(6) 0.2018(5) 0.058(4) Uani 1 d . . .
H25D H -0.3058 1.1849 0.1969 0.070 Uiso 1 calc R . .
H25E H -0.2560 1.1734 0.2379 0.070 Uiso 1 calc R . .
C26A C -0.2539(7) 1.2661(6) 0.1860(5) 0.059(4) Uani 1 d . . .
H26C H -0.2892 1.2915 0.2093 0.071 Uiso 1 calc R . .
H26D H -0.2654 1.2853 0.1518 0.071 Uiso 1 calc R . .
C27A C -0.1772(7) 1.2735(6) 0.1868(5) 0.056(3) Uani 1 d . . .
H27D H -0.1727 1.3216 0.1732 0.067 Uiso 1 calc R . .
H27E H -0.1689 1.2607 0.2219 0.067 Uiso 1 calc R . .
C28A C -0.1215(7) 1.2298(6) 0.1567(4) 0.047(3) Uani 1 d . . .
C29A C -0.0254(7) 1.2919(6) 0.1347(5) 0.053(3) Uani 1 d . . .
C30A C 0.0202(8) 1.3171(7) 0.0912(6) 0.072(4) Uani 1 d . . .
H30A H 0.0270 1.2995 0.0621 0.086 Uiso 1 calc R . .
C31A C 0.0558(8) 1.3685(8) 0.0908(8) 0.093(6) Uani 1 d . . .
H31D H 0.0848 1.3873 0.0608 0.112 Uiso 1 calc R . .
C32A C 0.0487(9) 1.3922(9) 0.1345(9) 0.103(6) Uani 1 d . . .
H32B H 0.0727 1.4273 0.1339 0.123 Uiso 1 calc R . .
C33A C 0.0074(10) 1.3649(8) 0.1782(7) 0.092(5) Uani 1 d . . .
H33C H 0.0036 1.3802 0.2079 0.111 Uiso 1 calc R . .
C34A C -0.0298(9) 1.3138(7) 0.1788(6) 0.074(4) Uani 1 d . . .
H34B H -0.0577 1.2943 0.2092 0.089 Uiso 1 calc R . .
C35A C 0.1143(6) 1.1040(6) 0.1328(5) 0.048(3) Uani 1 d . . .
C36A C 0.1768(7) 1.0764(7) 0.1040(6) 0.065(4) Uani 1 d . . .
H36A H 0.1762 1.0416 0.0880 0.078 Uiso 1 calc R . .
C37A C 0.2396(8) 1.0988(9) 0.0984(6) 0.084(5) Uani 1 d . . .
H37C H 0.2827 1.0783 0.0798 0.100 Uiso 1 calc R . .
C38A C 0.2395(9) 1.1520(8) 0.1203(7) 0.084(5) Uani 1 d . . .
H38A H 0.2826 1.1684 0.1159 0.101 Uiso 1 calc R . .
C39A C 0.1797(8) 1.1799(7) 0.1474(6) 0.075(4) Uani 1 d . . .
H39B H 0.1802 1.2166 0.1615 0.090 Uiso 1 calc R . .
C40A C 0.1156(8) 1.1557(7) 0.1553(5) 0.061(4) Uani 1 d . . .
H40B H 0.0737 1.1745 0.1759 0.073 Uiso 1 calc R . .
C41A C 0.0379(6) 1.0201(5) 0.1583(4) 0.039(3) Uani 1 d . . .
C42A C 0.0898(7) 0.9677(6) 0.1872(5) 0.054(3) Uani 1 d . . .
H42A H 0.1155 0.9905 0.2026 0.065 Uiso 1 calc R . .
H42B H 0.1260 0.9427 0.1640 0.065 Uiso 1 calc R . .
C43A C 0.0515(7) 0.9175(7) 0.2281(5) 0.063(4) Uani 1 d . . .
H43C H 0.0873 0.8810 0.2446 0.076 Uiso 1 calc R . .
H43D H 0.0198 0.9412 0.2537 0.076 Uiso 1 calc R . .
C44A C 0.0072(7) 0.8868(6) 0.2050(5) 0.057(4) Uani 1 d . . .
H44D H 0.0397 0.8571 0.1834 0.068 Uiso 1 calc R . .
H44E H -0.0224 0.8586 0.2318 0.068 Uiso 1 calc R . .
C45A C -0.0405(6) 0.9418(6) 0.1744(4) 0.047(3) Uani 1 d . . .
C46A C -0.1265(7) 0.8729(6) 0.1759(5) 0.056(3) Uani 1 d . . .
C47A C -0.1969(8) 0.8727(7) 0.2029(6) 0.072(4) Uani 1 d . . .
H47A H -0.2244 0.9132 0.2125 0.086 Uiso 1 calc R . .
C48A C -0.2269(10) 0.8156(9) 0.2157(7) 0.099(6) Uani 1 d . . .
H48C H -0.2744 0.8162 0.2340 0.119 Uiso 1 calc R . .
C49A C -0.1844(13) 0.7552(9) 0.2005(7) 0.112(7) Uani 1 d . . .
H49B H -0.2047 0.7158 0.2075 0.135 Uiso 1 calc R . .
C50A C -0.1146(13) 0.7536(8) 0.1759(7) 0.107(7) Uani 1 d . . .
H50C H -0.0860 0.7127 0.1676 0.128 Uiso 1 calc R . .
C51A C -0.0861(9) 0.8131(7) 0.1632(5) 0.078(5) Uani 1 d . . .
H51B H -0.0383 0.8123 0.1455 0.094 Uiso 1 calc R . .
Co1B Co 0.53261(9) 0.33754(8) 0.13700(6) 0.0483(4) Uani 1 d . . .
Co2B Co 0.62158(9) 0.45631(8) 0.11422(7) 0.0513(4) Uani 1 d . . .
N1B N 0.4507(5) 0.4133(4) 0.1171(3) 0.043(2) Uani 1 d . . .
N2B N 0.5251(5) 0.4903(4) 0.0888(3) 0.037(2) Uani 1 d . . .
N3B N 0.6054(5) 0.5576(5) 0.0658(4) 0.045(2) Uani 1 d . . .
N4B N 0.5248(5) 0.3056(5) 0.2109(3) 0.044(2) Uani 1 d . . .
N5B N 0.5850(5) 0.3906(5) 0.1976(3) 0.046(2) Uani 1 d . . .
N6B N 0.6549(5) 0.4675(5) 0.1745(4) 0.054(3) Uani 1 d . . .
N7B N 0.6974(5) 0.3988(5) 0.0727(4) 0.046(2) Uani 1 d . . .
N8B N 0.6260(5) 0.3186(4) 0.0871(3) 0.038(2) Uani 1 d . . .
N9B N 0.5453(5) 0.2538(5) 0.1018(4) 0.047(2) Uani 1 d . . .
C1B C 0.3798(6) 0.3961(7) 0.1297(4) 0.052(3) Uani 1 d . . .
C2B C 0.3249(7) 0.4270(8) 0.1621(6) 0.072(4) Uani 1 d . . .
H2BA H 0.3334 0.4611 0.1757 0.086 Uiso 1 calc R . .
C3B C 0.2567(9) 0.4087(10) 0.1754(7) 0.105(6) Uani 1 d . . .
H3BA H 0.2191 0.4308 0.1972 0.126 Uiso 1 calc R . .
C4B C 0.2456(9) 0.3583(10) 0.1561(7) 0.097(6) Uani 1 d . . .
H4BA H 0.2002 0.3451 0.1648 0.116 Uiso 1 calc R . .
C5B C 0.2997(9) 0.3274(8) 0.1245(6) 0.082(5) Uani 1 d . . .
H5BA H 0.2911 0.2925 0.1118 0.098 Uiso 1 calc R . .
C6B C 0.3679(7) 0.3454(6) 0.1101(5) 0.057(3) Uani 1 d . . .
H6BA H 0.4047 0.3237 0.0877 0.068 Uiso 1 calc R . .
C7B C 0.4582(6) 0.4756(6) 0.0947(4) 0.041(3) Uani 1 d . . .
C8B C 0.3981(7) 0.5299(6) 0.0737(5) 0.052(3) Uani 1 d . . .
H8BA H 0.3632 0.5079 0.0663 0.062 Uiso 1 calc R . .
H8BB H 0.3725 0.5567 0.0991 0.062 Uiso 1 calc R . .
C9B C 0.4272(7) 0.5772(6) 0.0263(4) 0.052(3) Uani 1 d . . .
H9BA H 0.3876 0.6144 0.0152 0.063 Uiso 1 calc R . .
H9BB H 0.4468 0.5517 -0.0007 0.063 Uiso 1 calc R . .
C10B C 0.4865(6) 0.6075(6) 0.0351(4) 0.050(3) Uani 1 d . . .
H10B H 0.5115 0.6298 0.0024 0.060 Uiso 1 calc R . .
H10C H 0.4642 0.6428 0.0548 0.060 Uiso 1 calc R . .
C11B C 0.5401(6) 0.5551(5) 0.0623(4) 0.045(3) Uani 1 d . . .
C12B C 0.6331(7) 0.6202(6) 0.0464(5) 0.058(4) Uani 1 d . . .
C13B C 0.6995(7) 0.6180(8) 0.0177(5) 0.068(4) Uani 1 d . . .
H13B H 0.7268 0.5763 0.0100 0.082 Uiso 1 calc R . .
C14B C 0.7285(10) 0.6803(9) -0.0012(7) 0.097(6) Uani 1 d . . .
H14G H 0.7735 0.6806 -0.0231 0.117 Uiso 1 calc R . .
C15B C 0.6888(10) 0.7388(7) 0.0136(8) 0.100(6) Uani 1 d . . .
H15A H 0.7076 0.7794 0.0027 0.119 Uiso 1 calc R . .
C16B C 0.6244(8) 0.7391(7) 0.0428(8) 0.091(6) Uani 1 d . . .
H16B H 0.5981 0.7802 0.0520 0.109 Uiso 1 calc R . .
C17B C 0.5946(9) 0.6803(7) 0.0603(7) 0.083(5) Uani 1 d . . .
H17B H 0.5488 0.6815 0.0813 0.100 Uiso 1 calc R . .
C18B C 0.4901(6) 0.2508(7) 0.2420(5) 0.054(3) Uani 1 d . . .
C19B C 0.4156(9) 0.2583(11) 0.2491(7) 0.102(6) Uani 1 d . . .
H19A H 0.3879 0.2998 0.2338 0.122 Uiso 1 calc R . .
C20B C 0.3816(10) 0.2061(12) 0.2780(8) 0.122(8) Uani 1 d . . .
H20C H 0.3306 0.2135 0.2827 0.147 Uiso 1 calc R . .
C21B C 0.4179(11) 0.1443(11) 0.3000(8) 0.111(7) Uani 1 d . . .
H21C H 0.3932 0.1096 0.3202 0.133 Uiso 1 calc R . .
C22B C 0.4936(11) 0.1342(9) 0.2917(7) 0.106(6) Uani 1 d . . .
H22C H 0.5214 0.0918 0.3055 0.127 Uiso 1 calc R . .
C23B C 0.5281(9) 0.1887(8) 0.2621(6) 0.088(5) Uani 1 d . . .
H23C H 0.5790 0.1816 0.2562 0.105 Uiso 1 calc R . .
C24B C 0.5534(6) 0.3407(6) 0.2320(4) 0.042(3) Uani 1 d . . .
C25B C 0.5537(7) 0.3302(7) 0.2865(4) 0.058(3) Uani 1 d . . .
H25F H 0.5951 0.2940 0.2957 0.069 Uiso 1 calc R . .
H25G H 0.5092 0.3147 0.3058 0.069 Uiso 1 calc R . .
C26B C 0.5583(7) 0.3937(7) 0.3005(5) 0.058(3) Uani 1 d . . .
H26E H 0.5628 0.3840 0.3363 0.069 Uiso 1 calc R . .
H26F H 0.5145 0.4289 0.2951 0.069 Uiso 1 calc R . .
C27B C 0.6252(8) 0.4188(7) 0.2669(4) 0.062(4) Uani 1 d . . .
H27A H 0.6270 0.4634 0.2725 0.074 Uiso 1 calc R . .
H27F H 0.6690 0.3862 0.2760 0.074 Uiso 1 calc R . .
C28B C 0.6235(7) 0.4256(6) 0.2127(5) 0.052(3) Uani 1 d . . .
C29B C 0.7055(8) 0.5074(7) 0.1794(5) 0.062(4) Uani 1 d . . .
C30B C 0.7671(8) 0.4760(7) 0.2007(6) 0.074(4) Uani 1 d . . .
H30G H 0.7737 0.4292 0.2167 0.089 Uiso 1 calc R . .
C31B C 0.8183(9) 0.5133(8) 0.1984(6) 0.079(4) Uani 1 d . . .
H31A H 0.8604 0.4921 0.2126 0.095 Uiso 1 calc R . .
C32B C 0.8074(11) 0.5816(9) 0.1754(7) 0.093(5) Uani 1 d . . .
H32C H 0.8432 0.6068 0.1729 0.112 Uiso 1 calc R . .
C33B C 0.7483(11) 0.6126(8) 0.1567(6) 0.093(6) Uani 1 d . . .
H33A H 0.7419 0.6600 0.1424 0.112 Uiso 1 calc R . .
C34B C 0.6928(10) 0.5761(8) 0.1574(6) 0.082(5) Uani 1 d . . .
H34C H 0.6506 0.5981 0.1436 0.098 Uiso 1 calc R . .
C35B C 0.7622(7) 0.4239(6) 0.0482(5) 0.054(3) Uani 1 d . . .
C36B C 0.7832(8) 0.4408(7) -0.0042(6) 0.074(4) Uani 1 d . . .
H36C H 0.7549 0.4342 -0.0253 0.088 Uiso 1 calc R . .
C37B C 0.8467(9) 0.4677(8) -0.0255(7) 0.089(5) Uani 1 d . . .
H37D H 0.8604 0.4804 -0.0609 0.107 Uiso 1 calc R . .
C38B C 0.8876(8) 0.4748(8) 0.0058(7) 0.087(5) Uani 1 d . . .
H38C H 0.9316 0.4899 -0.0087 0.104 Uiso 1 calc R . .
C39B C 0.8685(7) 0.4613(8) 0.0570(7) 0.085(5) Uani 1 d . . .
H39C H 0.8970 0.4692 0.0775 0.102 Uiso 1 calc R . .
C40B C 0.8050(7) 0.4352(6) 0.0785(5) 0.057(3) Uani 1 d . . .
H40C H 0.7910 0.4251 0.1139 0.068 Uiso 1 calc R . .
C41B C 0.6897(7) 0.3403(6) 0.0647(4) 0.049(3) Uani 1 d . . .
C42B C 0.7486(7) 0.2963(6) 0.0343(6) 0.063(4) Uani 1 d . . .
H42E H 0.7960 0.2970 0.0413 0.076 Uiso 1 calc R . .
H42F H 0.7484 0.3157 -0.0019 0.076 Uiso 1 calc R . .
C43B C 0.7384(7) 0.2226(6) 0.0466(5) 0.058(3) Uani 1 d . . .
H43E H 0.7732 0.1975 0.0229 0.070 Uiso 1 calc R . .
H43F H 0.7475 0.2002 0.0809 0.070 Uiso 1 calc R . .
C44B C 0.6617(7) 0.2210(6) 0.0427(4) 0.052(3) Uani 1 d . . .
H44F H 0.6540 0.1735 0.0528 0.062 Uiso 1 calc R . .
H44G H 0.6535 0.2399 0.0078 0.062 Uiso 1 calc R . .
C45B C 0.6095(7) 0.2637(6) 0.0778(4) 0.048(3) Uani 1 d . . .
C46B C 0.5120(6) 0.2009(5) 0.0977(5) 0.048(3) Uani 1 d . . .
C47B C 0.4821(9) 0.1623(9) 0.1413(6) 0.093(6) Uani 1 d . . .
H47C H 0.4824 0.1717 0.1726 0.111 Uiso 1 calc R . .
C48B C 0.4513(10) 0.1090(9) 0.1397(7) 0.104(6) Uani 1 d . . .
H48A H 0.4339 0.0806 0.1703 0.125 Uiso 1 calc R . .
C49B C 0.4453(9) 0.0964(8) 0.0958(8) 0.094(6) Uani 1 d . . .
H49C H 0.4214 0.0619 0.0952 0.112 Uiso 1 calc R . .
C50B C 0.4750(10) 0.1351(9) 0.0534(7) 0.092(5) Uani 1 d . . .
H50A H 0.4729 0.1259 0.0224 0.110 Uiso 1 calc R . .
C51B C 0.5088(10) 0.1884(8) 0.0521(6) 0.084(5) Uani 1 d . . .
H51C H 0.5287 0.2147 0.0212 0.101 Uiso 1 calc R . .
Co1C Co 0.46026(10) 0.65157(9) 0.35828(6) 0.0543(4) Uani 1 d . . .
Co2C Co 0.38076(10) 0.52496(9) 0.39037(7) 0.0546(4) Uani 1 d . . .
N1C N 0.2944(6) 0.5933(5) 0.4151(4) 0.058(3) Uani 1 d . . .
N2C N 0.3647(5) 0.6700(5) 0.4059(3) 0.049(3) Uani 1 d . . .
N3C N 0.4439(5) 0.7351(5) 0.3937(4) 0.051(3) Uani 1 d . . .
N4C N 0.4656(5) 0.6830(5) 0.2836(4) 0.054(3) Uani 1 d . . .
N5C N 0.4192(5) 0.5877(5) 0.3024(4) 0.051(3) Uani 1 d . . .
N6C N 0.3692(5) 0.4959(5) 0.3306(4) 0.051(3) Uani 1 d . . .
N7C N 0.5470(5) 0.5822(5) 0.3769(3) 0.051(3) Uani 1 d . . .
N8C N 0.4777(5) 0.5006(4) 0.4143(3) 0.040(2) Uani 1 d . . .
N9C N 0.3994(5) 0.4336(5) 0.4477(4) 0.054(3) Uani 1 d . . .
C1C C 0.2251(8) 0.5721(7) 0.4275(7) 0.076(5) Uani 1 d . . .
C2C C 0.1968(8) 0.5591(8) 0.3902(8) 0.095(6) Uani 1 d . . .
H2CA H 0.2209 0.5680 0.3564 0.114 Uiso 1 calc R . .
C3C C 0.1318(10) 0.5324(9) 0.4018(12) 0.145(11) Uani 1 d . . .
H3CA H 0.1126 0.5245 0.3761 0.174 Uiso 1 calc R . .
C4C C 0.0975(11) 0.5184(11) 0.4517(14) 0.181(19) Uani 1 d . . .
H4CA H 0.0559 0.4987 0.4610 0.218 Uiso 1 calc R . .
C5C C 0.1246(12) 0.5335(11) 0.4858(13) 0.189(19) Uani 1 d . . .
H5CA H 0.0982 0.5268 0.5190 0.227 Uiso 1 calc R . .
C6C C 0.1909(12) 0.5594(10) 0.4779(10) 0.147(10) Uani 1 d . . .
H6CA H 0.2090 0.5669 0.5043 0.176 Uiso 1 calc R . .
C7C C 0.2994(7) 0.6516(6) 0.4212(4) 0.050(3) Uani 1 d . . .
C8C C 0.2363(7) 0.6985(7) 0.4448(6) 0.066(4) Uani 1 d . . .
H8CA H 0.2283 0.6812 0.4816 0.080 Uiso 1 calc R . .
H8CB H 0.1926 0.6979 0.4326 0.080 Uiso 1 calc R . .
C9C C 0.2473(7) 0.7725(6) 0.4330(5) 0.059(3) Uani 1 d . . .
H9CA H 0.2438 0.7940 0.3975 0.071 Uiso 1 calc R . .
H9CB H 0.2092 0.7988 0.4543 0.071 Uiso 1 calc R . .
C10C C 0.3210(6) 0.7733(6) 0.4429(5) 0.052(3) Uani 1 d . . .
H10G H 0.3301 0.8203 0.4321 0.062 Uiso 1 calc R . .
H10H H 0.3223 0.7574 0.4792 0.062 Uiso 1 calc R . .
C11C C 0.3773(6) 0.7281(6) 0.4147(4) 0.045(3) Uani 1 d . . .
C12C C 0.4744(7) 0.7908(6) 0.3957(5) 0.059(3) Uani 1 d . . .
C13C C 0.4652(8) 0.8189(7) 0.4376(6) 0.074(4) Uani 1 d . . .
H13C H 0.4377 0.7996 0.4682 0.089 Uiso 1 calc R . .
C14C C 0.4951(9) 0.8740(8) 0.4358(8) 0.091(5) Uani 1 d . . .
H14A H 0.4867 0.8931 0.4644 0.109 Uiso 1 calc R . .
C15C C 0.5372(9) 0.9004(8) 0.3919(8) 0.094(6) Uani 1 d . . .
H15D H 0.5570 0.9387 0.3898 0.113 Uiso 1 calc R . .
C16C C 0.5508(10) 0.8714(10) 0.3506(8) 0.109(6) Uani 1 d . . .
H16C H 0.5811 0.8891 0.3208 0.130 Uiso 1 calc R . .
C17C C 0.5204(8) 0.8167(8) 0.3526(6) 0.078(4) Uani 1 d . . .
H17D H 0.5310 0.7966 0.3244 0.093 Uiso 1 calc R . .
C18C C 0.4977(7) 0.7377(7) 0.2505(5) 0.057(3) Uani 1 d . . .
C19C C 0.4598(8) 0.8044(8) 0.2410(6) 0.082(5) Uani 1 d . . .
H19B H 0.4104 0.8144 0.2555 0.099 Uiso 1 calc R . .
C20C C 0.4931(10) 0.8571(8) 0.2105(6) 0.094(6) Uani 1 d . . .
H20D H 0.4666 0.9025 0.2054 0.113 Uiso 1 calc R . .
C21C C 0.5611(9) 0.8445(9) 0.1887(7) 0.095(6) Uani 1 d . . .
H21D H 0.5832 0.8806 0.1679 0.114 Uiso 1 calc R . .
C22C C 0.6001(10) 0.7779(10) 0.1963(8) 0.111(7) Uani 1 d . . .
H22D H 0.6491 0.7693 0.1807 0.133 Uiso 1 calc R . .
C23C C 0.5701(8) 0.7258(8) 0.2251(6) 0.088(5) Uani 1 d . . .
H23D H 0.5974 0.6807 0.2286 0.106 Uiso 1 calc R . .
C24C C 0.4439(6) 0.6396(6) 0.2665(4) 0.045(3) Uani 1 d . . .
C25C C 0.4432(7) 0.6437(6) 0.2113(4) 0.052(3) Uani 1 d . . .
H25A H 0.3958 0.6689 0.2028 0.063 Uiso 1 calc R . .
H25H H 0.4804 0.6686 0.1897 0.063 Uiso 1 calc R . .
C26C C 0.4575(7) 0.5735(6) 0.2015(4) 0.050(3) Uani 1 d . . .
H26G H 0.5066 0.5496 0.2070 0.060 Uiso 1 calc R . .
H26H H 0.4544 0.5766 0.1662 0.060 Uiso 1 calc R . .
C27C C 0.4015(6) 0.5327(6) 0.2371(4) 0.050(3) Uani 1 d . . .
H27G H 0.3540 0.5506 0.2266 0.060 Uiso 1 calc R . .
H27H H 0.4162 0.4842 0.2350 0.060 Uiso 1 calc R . .
C28C C 0.3960(6) 0.5383(6) 0.2901(4) 0.043(3) Uani 1 d . . .
C29C C 0.3379(7) 0.4394(7) 0.3295(5) 0.057(3) Uani 1 d . . .
C30C C 0.2785(8) 0.4506(8) 0.3061(5) 0.072(4) Uani 1 d . . .
H30B H 0.2616 0.4938 0.2862 0.087 Uiso 1 calc R . .
C31C C 0.2446(10) 0.3947(9) 0.3135(6) 0.093(5) Uani 1 d . . .
H31B H 0.2031 0.4019 0.2989 0.111 Uiso 1 calc R . .
C32C C 0.2676(11) 0.3328(9) 0.3396(6) 0.101(6) Uani 1 d . . .
H32D H 0.2427 0.2971 0.3441 0.121 Uiso 1 calc R . .
C33C C 0.3291(11) 0.3220(7) 0.3602(6) 0.092(6) Uani 1 d . . .
H33D H 0.3478 0.2776 0.3776 0.111 Uiso 1 calc R . .
C34C C 0.3633(8) 0.3745(7) 0.3556(5) 0.066(4) Uani 1 d . . .
H34D H 0.4048 0.3662 0.3705 0.079 Uiso 1 calc R . .
C35C C 0.6149(7) 0.6038(6) 0.3603(4) 0.049(3) Uani 1 d . . .
C36C C 0.6301(9) 0.6504(8) 0.3818(5) 0.073(4) Uani 1 d . . .
H36D H 0.5968 0.6653 0.4090 0.088 Uiso 1 calc R . .
C37C C 0.6925(9) 0.6756(10) 0.3645(8) 0.109(7) Uani 1 d . . .
H37A H 0.7007 0.7088 0.3791 0.131 Uiso 1 calc R . .
C38C C 0.7411(9) 0.6543(9) 0.3278(7) 0.096(6) Uani 1 d . . .
H38D H 0.7849 0.6706 0.3170 0.115 Uiso 1 calc R . .
C39C C 0.7277(10) 0.6087(11) 0.3057(7) 0.107(6) Uani 1 d . . .
H39D H 0.7629 0.5938 0.2794 0.129 Uiso 1 calc R . .
C40C C 0.6635(9) 0.5824(9) 0.3203(6) 0.087(5) Uani 1 d . . .
H40D H 0.6543 0.5518 0.3037 0.105 Uiso 1 calc R . .
C41C C 0.5431(7) 0.5187(6) 0.4035(4) 0.048(3) Uani 1 d . . .
C42C C 0.6089(7) 0.4687(6) 0.4215(4) 0.052(3) Uani 1 d . . .
H42G H 0.6305 0.4381 0.3980 0.063 Uiso 1 calc R . .
H42H H 0.6455 0.4940 0.4225 0.063 Uiso 1 calc R . .
C43C C 0.5856(8) 0.4271(7) 0.4737(5) 0.060(3) Uani 1 d . . .
H43G H 0.5696 0.4573 0.4978 0.072 Uiso 1 calc R . .
H43H H 0.6271 0.3921 0.4845 0.072 Uiso 1 calc R . .
C44C C 0.5238(7) 0.3922(7) 0.4743(5) 0.059(3) Uani 1 d . . .
H44A H 0.5437 0.3518 0.4594 0.071 Uiso 1 calc R . .
H44H H 0.5010 0.3764 0.5094 0.071 Uiso 1 calc R . .
C45C C 0.4668(7) 0.4404(6) 0.4449(4) 0.052(3) Uani 1 d . . .
C46C C 0.3696(9) 0.3736(8) 0.4734(6) 0.078(5) Uani 1 d . . .
C47C C 0.4044(11) 0.3083(8) 0.4810(8) 0.113(8) Uani 1 d . . .
H47D H 0.4550 0.2959 0.4716 0.136 Uiso 1 calc R . .
C48C C 0.3591(15) 0.2571(10) 0.5049(8) 0.136(10) Uani 1 d . . .
H48D H 0.3809 0.2103 0.5124 0.163 Uiso 1 calc R . .
C49C C 0.2897(13) 0.2751(13) 0.5158(8) 0.137(10) Uani 1 d . . .
H49D H 0.2623 0.2403 0.5298 0.165 Uiso 1 calc R . .
C50C C 0.2553(14) 0.3387(14) 0.5086(11) 0.186(14) Uani 1 d . . .
H50D H 0.2044 0.3494 0.5173 0.223 Uiso 1 calc R . .
C51C C 0.2934(11) 0.3886(11) 0.4888(8) 0.127(8) Uani 1 d . . .
H51D H 0.2690 0.4347 0.4850 0.152 Uiso 1 calc R . .
Co3 Co 0.22561(11) 0.70328(10) 0.14269(7) 0.0686(6) Uani 1 d . . .
Co4 Co 0.25318(14) 0.76157(14) 0.61761(9) 0.1019(9) Uani 1 d . . .
Cl3A Cl 0.1566(4) 0.6799(4) 0.0965(2) 0.148(2) Uani 1 d . . .
Cl3B Cl 0.1862(2) 0.8103(2) 0.15666(16) 0.0899(13) Uani 1 d . . .
Cl3C Cl 0.2243(2) 0.6244(2) 0.21703(15) 0.0863(12) Uani 1 d . . .
Cl3D Cl 0.3408(3) 0.7013(2) 0.09937(17) 0.1052(16) Uani 1 d . . .
Cl4A Cl 0.3723(3) 0.7272(3) 0.5911(3) 0.143(2) Uani 1 d . . .
Cl4B Cl 0.1924(4) 0.7403(4) 0.5649(2) 0.145(2) Uani 1 d . . .
Cl4C Cl 0.2124(5) 0.7017(6) 0.6959(2) 0.237(5) Uani 1 d . . .
Cl4D Cl 0.2353(6) 0.8752(5) 0.6126(5) 0.258(6) Uani 1 d . . .
C1S C 0.6345(10) 0.1509(9) -0.1226(8) 0.112(7) Uani 1 d . . .
H1SA H 0.6678 0.1727 -0.1131 0.134 Uiso 1 calc R . .
H1SB H 0.6245 0.1768 -0.1562 0.134 Uiso 1 calc R . .
C2S C 0.0789(10) 0.5584(12) 0.1996(7) 0.120(7) Uani 1 d . . .
H2SA H 0.0772 0.6023 0.2078 0.144 Uiso 1 calc R . .
H2SB H 0.1226 0.5495 0.1743 0.144 Uiso 1 calc R . .
C3S C 0.4282(10) 0.8677(8) 0.5990(16) 0.36(5) Uani 1 d D . .
C4S C -0.158(2) 0.419(2) 0.3491(10) 0.26(2) Uani 1 d . . .
H5SA H -0.1941 0.4328 0.3270 0.308 Uiso 1 calc R . .
H5SB H -0.1524 0.3700 0.3636 0.308 Uiso 1 calc R . .
Cl1 Cl 0.6770(4) 0.0689(3) -0.1268(4) 0.189(4) Uani 1 d . . .
Cl2 Cl 0.5579(5) 0.1574(6) -0.0819(5) 0.262(6) Uani 1 d . . .
Cl3 Cl 0.0070(4) 0.5644(3) 0.1751(3) 0.155(2) Uani 1 d . . .
Cl4 Cl 0.0848(4) 0.4946(4) 0.2532(3) 0.186(4) Uani 1 d . . .
Cl5 Cl 0.5143(7) 0.8114(6) 0.5888(5) 0.279(6) Uani 1 d D . .
Cl6 Cl 0.4471(6) 0.9484(4) 0.5633(4) 0.207(4) Uani 1 d D . .
Cl7 Cl -0.1831(5) 0.4616(6) 0.3939(4) 0.235(5) Uani 1 d . . .
Cl8 Cl -0.0727(5) 0.4389(5) 0.3137(3) 0.211(4) Uani 1 d . . .

loop_
_atom_site_aniso_label
_atom_site_aniso_U_11
_atom_site_aniso_U_22
_atom_site_aniso_U_33
_atom_site_aniso_U_23
_atom_site_aniso_U_13
_atom_site_aniso_U_12
Co1 0.0473(10) 0.0517(10) 0.0396(9) -0.0128(8) 0.0026(7) -0.0075(8)
Co2 0.0524(10) 0.0474(10) 0.0438(10) -0.0058(8) -0.0088(8) -0.0047(8)
N1 0.044(6) 0.068(7) 0.049(6) -0.014(5) -0.014(5) -0.011(5)
N2 0.036(5) 0.038(5) 0.043(6) -0.005(4) 0.000(4) -0.008(4)
N3 0.075(8) 0.040(6) 0.051(6) -0.004(5) -0.015(6) -0.013(5)
N4 0.054(7) 0.134(12) 0.045(7) -0.026(8) -0.003(6) 0.005(8)
N5 0.061(8) 0.073(8) 0.058(8) -0.024(7) -0.022(7) 0.016(6)
N6 0.116(11) 0.055(7) 0.041(7) -0.016(6) -0.026(7) 0.020(7)
N7 0.050(6) 0.046(6) 0.040(6) -0.011(5) 0.009(5) -0.014(5)
N8 0.049(6) 0.039(5) 0.032(5) -0.005(4) -0.002(4) -0.010(5)
N9 0.071(8) 0.049(6) 0.058(7) 0.001(5) -0.010(6) -0.021(6)
C1 0.044(7) 0.060(8) 0.049(8) -0.010(6) 0.001(6) -0.019(6)
C2 0.062(10) 0.176(18) 0.034(8) 0.003(9) -0.006(7) -0.059(11)
C3 0.086(12) 0.162(18) 0.060(10) 0.004(11) -0.005(9) -0.075(13)
C4 0.059(9) 0.102(12) 0.080(11) -0.024(10) 0.002(8) -0.051(9)
C5 0.073(11) 0.072(10) 0.116(15) -0.026(10) -0.040(10) -0.015(9)
C6 0.066(9) 0.059(8) 0.057(8) -0.004(7) -0.018(7) -0.024(7)
C7 0.041(7) 0.058(8) 0.031(6) -0.005(6) -0.010(5) -0.003(6)
C8 0.041(7) 0.076(9) 0.053(8) -0.025(7) -0.004(6) -0.006(7)
C9 0.052(9) 0.071(10) 0.070(9) -0.032(8) -0.003(7) 0.017(7)
C10 0.059(9) 0.050(8) 0.059(8) -0.020(7) 0.004(7) -0.002(6)
C11 0.044(7) 0.048(7) 0.038(7) 0.003(6) 0.004(6) -0.015(6)
C12 0.056(8) 0.046(8) 0.076(10) -0.006(7) 0.007(8) -0.011(7)
C13 0.063(10) 0.091(12) 0.096(13) -0.011(10) 0.005(9) -0.028(9)
C14 0.106(17) 0.103(17) 0.17(2) -0.029(16) 0.020(16) -0.059(14)
C15 0.091(15) 0.101(16) 0.24(3) -0.08(2) 0.051(19) -0.066(13)
C16 0.098(14) 0.101(14) 0.19(2) -0.085(16) 0.012(15) -0.043(12)
C17 0.118(14) 0.074(11) 0.099(13) -0.048(10) 0.004(11) -0.050(10)
C18 0.058(10) 0.148(17) 0.052(10) -0.026(11) 0.006(8) -0.010(11)
C19 0.071(11) 0.151(18) 0.066(11) -0.046(12) 0.011(10) -0.008(13)
C20 0.112(18) 0.19(2) 0.077(14) -0.005(15) 0.000(13) -0.062(18)
C21 0.14(3) 0.27(4) 0.052(14) -0.022(18) 0.033(14) -0.11(3)
C22 0.084(16) 0.25(4) 0.073(16) -0.048(18) 0.032(13) -0.07(2)
C23 0.071(13) 0.24(3) 0.055(11) -0.040(15) 0.011(9) -0.027(15)
C24 0.048(8) 0.122(14) 0.042(8) -0.029(9) -0.018(7) 0.025(9)
C25 0.069(10) 0.151(17) 0.052(9) -0.032(11) -0.005(8) -0.010(11)
C26 0.109(14) 0.128(16) 0.044(9) -0.027(10) -0.016(9) 0.039(12)
C27 0.126(15) 0.071(10) 0.049(9) -0.014(8) -0.030(10) 0.000(10)
C28 0.112(13) 0.059(9) 0.047(9) -0.014(8) -0.022(9) 0.043(9)
C29 0.146(18) 0.059(10) 0.049(9) -0.016(8) -0.017(10) -0.006(11)
C30 0.21(3) 0.056(11) 0.066(11) -0.009(9) -0.012(13) -0.004(13)
C31 0.24(4) 0.076(15) 0.11(2) -0.027(14) -0.01(2) -0.057(19)
C32 0.20(3) 0.18(3) 0.11(2) -0.04(2) -0.031(19) -0.07(3)
C33 0.21(3) 0.093(16) 0.105(17) -0.016(14) -0.050(17) -0.025(18)
C34 0.135(18) 0.066(11) 0.135(18) -0.039(12) -0.046(15) -0.011(12)
C35 0.040(8) 0.066(9) 0.067(9) 0.000(7) 0.002(7) -0.021(7)
C36 0.053(10) 0.095(12) 0.107(13) -0.016(10) 0.017(9) -0.022(9)
C37 0.066(12) 0.077(13) 0.17(2) 0.004(14) 0.013(12) -0.033(10)
C38 0.069(13) 0.080(14) 0.17(2) 0.024(14) -0.025(14) -0.030(11)
C39 0.102(14) 0.064(10) 0.102(13) -0.006(9) -0.037(11) -0.024(10)
C40 0.061(9) 0.058(9) 0.092(11) -0.008(8) -0.023(8) -0.022(7)
C41 0.044(7) 0.060(8) 0.043(7) -0.007(6) 0.002(6) -0.013(6)
C42 0.047(8) 0.060(8) 0.073(9) -0.004(7) -0.018(7) 0.000(7)
C43 0.068(9) 0.055(8) 0.036(7) -0.006(6) -0.017(6) 0.003(7)
C44 0.067(9) 0.045(7) 0.061(8) 0.001(6) -0.028(7) -0.001(7)
C45 0.049(8) 0.059(8) 0.037(7) -0.008(6) -0.001(6) -0.020(6)
C46 0.090(12) 0.094(13) 0.063(10) 0.010(9) -0.035(9) -0.036(11)
C47 0.134(18) 0.138(18) 0.077(12) 0.011(12) -0.040(13) -0.065(15)
C48 0.28(4) 0.17(3) 0.15(2) 0.07(2) -0.12(3) -0.20(3)
C49 0.43(6) 0.12(2) 0.17(3) 0.09(2) -0.19(4) -0.19(4)
C50 0.25(3) 0.040(10) 0.15(2) 0.024(12) -0.12(2) -0.051(15)
C51 0.155(18) 0.053(10) 0.105(14) 0.001(10) -0.066(13) -0.025(11)
Co1A 0.0385(9) 0.0525(10) 0.0378(9) -0.0129(8) -0.0044(7) 0.0008(7)
Co2A 0.0621(11) 0.0361(9) 0.0431(9) -0.0073(7) -0.0043(8) -0.0003(8)
N1A 0.041(6) 0.085(8) 0.031(5) -0.009(6) -0.002(5) 0.000(6)
N2A 0.050(6) 0.040(6) 0.039(6) -0.002(5) 0.004(5) 0.006(5)
N3A 0.084(8) 0.043(6) 0.060(7) -0.007(6) -0.019(7) -0.008(6)
N4A 0.038(6) 0.046(6) 0.049(6) -0.004(5) -0.002(5) -0.002(5)
N5A 0.034(5) 0.029(5) 0.041(5) -0.007(4) -0.008(4) 0.002(4)
N6A 0.052(6) 0.032(5) 0.046(6) -0.001(4) 0.000(5) -0.005(5)
N7A 0.034(5) 0.041(6) 0.044(6) -0.011(5) -0.004(4) -0.002(4)
N8A 0.044(6) 0.025(5) 0.033(5) 0.003(4) 0.003(4) -0.002(4)
N9A 0.051(6) 0.042(6) 0.045(6) -0.001(5) 0.001(5) -0.015(5)
C1A 0.058(9) 0.083(10) 0.029(7) -0.008(7) 0.002(6) -0.017(8)
C2A 0.075(11) 0.141(17) 0.061(10) 0.004(11) -0.012(9) -0.036(12)
C3A 0.117(16) 0.126(16) 0.064(11) -0.002(11) 0.015(11) -0.068(14)
C4A 0.101(17) 0.18(2) 0.080(14) -0.017(15) 0.016(12) -0.093(17)
C5A 0.063(12) 0.18(2) 0.086(14) -0.037(15) 0.011(11) -0.028(15)
C6A 0.039(9) 0.146(17) 0.084(12) -0.047(12) 0.007(8) -0.013(10)
C7A 0.033(7) 0.084(10) 0.041(7) -0.028(7) -0.013(6) 0.021(7)
C8A 0.060(9) 0.097(11) 0.027(7) -0.008(7) -0.010(6) 0.000(8)
C9A 0.080(11) 0.108(13) 0.039(8) -0.036(8) -0.005(7) 0.011(9)
C10A 0.084(11) 0.075(9) 0.047(8) -0.031(7) -0.019(7) -0.005(8)
C11A 0.074(10) 0.047(8) 0.059(9) -0.034(7) -0.014(8) 0.013(7)
C12A 0.092(11) 0.044(8) 0.067(9) -0.024(7) -0.013(8) -0.009(8)
C13A 0.147(17) 0.053(10) 0.068(10) -0.023(8) -0.007(10) -0.014(10)
C14A 0.136(17) 0.073(12) 0.093(13) -0.038(10) -0.002(12) -0.049(13)
C15A 0.120(16) 0.089(14) 0.106(15) -0.037(12) -0.028(13) -0.028(12)
C16A 0.098(14) 0.086(13) 0.120(15) -0.040(11) -0.041(11) -0.014(11)
C17A 0.119(15) 0.042(8) 0.105(13) -0.022(9) -0.027(11) 0.002(9)
C18A 0.049(8) 0.046(7) 0.068(9) -0.005(7) -0.003(7) -0.004(6)
C19A 0.056(9) 0.067(9) 0.064(10) 0.001(8) 0.010(7) -0.023(7)
C20A 0.074(12) 0.089(12) 0.098(13) 0.008(10) 0.002(10) -0.026(10)
C21A 0.046(9) 0.070(11) 0.154(19) -0.031(12) -0.006(11) -0.020(8)
C22A 0.067(11) 0.065(10) 0.116(15) -0.029(10) -0.008(10) -0.005(9)
C23A 0.066(10) 0.069(9) 0.077(10) -0.015(8) -0.018(8) -0.017(8)
C24A 0.033(6) 0.039(7) 0.035(6) -0.003(5) -0.018(5) 0.008(5)
C25A 0.044(7) 0.056(8) 0.056(8) -0.018(7) 0.008(6) 0.015(6)
C26A 0.047(8) 0.048(8) 0.074(9) -0.027(7) -0.008(7) 0.017(6)
C27A 0.060(8) 0.034(6) 0.065(8) -0.017(6) -0.005(7) 0.007(6)
C28A 0.060(8) 0.040(7) 0.028(6) 0.004(5) -0.004(6) -0.004(6)
C29A 0.053(8) 0.034(7) 0.066(9) -0.002(6) -0.010(7) -0.007(6)
C30A 0.070(10) 0.059(9) 0.080(11) -0.010(8) -0.004(8) -0.013(8)
C31A 0.063(10) 0.055(10) 0.143(18) 0.004(11) -0.007(11) -0.015(8)
C32A 0.072(12) 0.077(12) 0.17(2) -0.034(14) -0.033(13) -0.025(10)
C33A 0.099(13) 0.072(11) 0.104(14) -0.027(10) 0.002(11) -0.021(10)
C34A 0.087(11) 0.066(10) 0.075(10) -0.026(8) -0.011(9) -0.016(8)
C35A 0.045(7) 0.045(7) 0.062(8) -0.026(6) -0.024(6) 0.002(6)
C36A 0.043(8) 0.069(9) 0.095(11) -0.040(8) 0.002(7) -0.021(7)
C37A 0.061(10) 0.095(12) 0.096(12) -0.030(10) -0.002(9) -0.018(9)
C38A 0.065(11) 0.076(11) 0.114(14) -0.017(10) -0.029(10) -0.012(9)
C39A 0.079(11) 0.058(9) 0.100(12) -0.020(9) -0.022(10) -0.028(9)
C40A 0.067(9) 0.069(9) 0.062(9) -0.028(7) -0.018(7) -0.020(7)
C41A 0.047(7) 0.039(7) 0.030(6) -0.019(5) -0.005(5) 0.003(5)
C42A 0.053(8) 0.044(7) 0.065(9) -0.011(6) -0.018(7) -0.002(6)
C43A 0.071(9) 0.065(9) 0.039(7) -0.013(7) -0.012(7) 0.017(7)
C44A 0.063(8) 0.043(7) 0.042(7) 0.012(6) 0.004(6) -0.004(6)
C45A 0.045(7) 0.048(7) 0.036(7) -0.007(6) 0.005(6) 0.003(6)
C46A 0.070(9) 0.032(7) 0.059(8) -0.004(6) -0.001(7) -0.010(6)
C47A 0.076(10) 0.052(8) 0.080(10) -0.009(8) 0.013(8) -0.031(8)
C48A 0.104(14) 0.087(13) 0.113(14) -0.032(11) 0.031(11) -0.068(11)
C49A 0.20(2) 0.068(12) 0.084(13) -0.001(10) -0.009(15) -0.075(15)
C50A 0.18(2) 0.057(11) 0.089(14) -0.028(10) 0.000(14) -0.050(13)
C51A 0.109(13) 0.050(9) 0.063(9) -0.009(7) 0.013(9) -0.023(9)
Co1B 0.0489(10) 0.0399(9) 0.0455(10) -0.0060(7) 0.0024(8) -0.0023(7)
Co2B 0.0479(10) 0.0440(9) 0.0647(11) -0.0176(8) -0.0220(9) 0.0036(8)
N1B 0.050(6) 0.034(5) 0.041(5) -0.007(4) -0.004(5) -0.007(4)
N2B 0.041(6) 0.040(5) 0.027(5) -0.007(4) -0.001(4) -0.005(4)
N3B 0.041(6) 0.038(5) 0.050(6) -0.011(5) -0.003(5) 0.003(4)
N4B 0.043(6) 0.046(6) 0.042(6) -0.013(5) -0.005(5) -0.004(5)
N5B 0.044(6) 0.046(6) 0.041(6) -0.007(5) -0.011(5) 0.007(5)
N6B 0.048(6) 0.043(6) 0.062(7) -0.006(5) -0.012(5) 0.001(5)
N7B 0.036(6) 0.039(6) 0.055(6) -0.004(5) -0.006(5) -0.003(4)
N8B 0.039(5) 0.035(5) 0.035(5) -0.010(4) -0.001(4) -0.002(4)
N9B 0.042(6) 0.038(5) 0.055(6) -0.006(5) -0.011(5) 0.001(5)
C1B 0.044(7) 0.068(8) 0.040(7) -0.018(6) -0.003(6) -0.004(6)
C2B 0.058(9) 0.088(11) 0.078(10) -0.040(9) 0.002(8) -0.019(8)
C3B 0.068(12) 0.129(17) 0.114(15) -0.033(13) 0.017(10) -0.037(12)
C4B 0.058(11) 0.108(15) 0.117(16) -0.010(13) 0.002(11) -0.034(11)
C5B 0.100(13) 0.073(10) 0.094(12) -0.004(9) -0.042(11) -0.047(10)
C6B 0.067(9) 0.052(8) 0.057(8) -0.009(7) -0.011(7) -0.024(7)
C7B 0.050(7) 0.043(7) 0.033(6) -0.013(5) -0.007(5) -0.008(6)
C8B 0.056(8) 0.053(7) 0.054(8) -0.018(6) -0.022(6) -0.007(6)
C9B 0.057(8) 0.045(7) 0.052(8) -0.023(6) -0.022(6) 0.019(6)
C10B 0.040(7) 0.052(7) 0.043(7) -0.003(6) 0.002(6) 0.002(6)
C11B 0.053(8) 0.033(6) 0.044(7) -0.010(5) -0.003(6) -0.002(6)
C12B 0.053(8) 0.033(7) 0.089(10) -0.014(7) -0.024(8) 0.001(6)
C13B 0.050(9) 0.081(10) 0.069(10) -0.016(8) 0.002(7) -0.018(8)
C14B 0.101(14) 0.107(15) 0.089(13) -0.012(11) -0.005(10) -0.051(12)
C15B 0.117(16) 0.034(8) 0.157(19) -0.007(10) -0.055(15) -0.018(10)
C16B 0.061(10) 0.047(9) 0.164(18) -0.023(10) -0.018(11) -0.010(8)
C17B 0.074(10) 0.050(9) 0.124(14) -0.011(9) -0.018(10) -0.017(8)
C18B 0.042(7) 0.070(9) 0.054(8) -0.027(7) 0.006(6) -0.017(7)
C19B 0.058(11) 0.150(18) 0.100(13) -0.019(13) -0.010(9) -0.036(12)
C20B 0.065(12) 0.15(2) 0.16(2) -0.038(18) 0.020(13) -0.074(15)
C21B 0.115(18) 0.111(17) 0.122(17) -0.067(15) 0.038(14) -0.060(14)
C22B 0.118(17) 0.071(11) 0.111(15) -0.004(10) 0.012(13) -0.034(11)
C23B 0.074(11) 0.073(11) 0.087(12) -0.002(9) 0.028(9) -0.017(9)
C24B 0.042(7) 0.052(7) 0.028(6) -0.019(6) -0.002(5) 0.007(6)
C25B 0.058(8) 0.064(9) 0.045(8) -0.010(7) 0.000(6) -0.011(7)
C26B 0.061(8) 0.077(9) 0.039(7) -0.014(7) -0.008(6) -0.019(7)
C27B 0.091(11) 0.064(9) 0.037(7) -0.009(6) -0.029(7) -0.013(8)
C28B 0.055(8) 0.036(7) 0.055(8) -0.010(6) 0.000(7) 0.002(6)
C29B 0.073(10) 0.065(9) 0.040(7) -0.014(7) 0.003(7) -0.009(8)
C30B 0.086(11) 0.052(8) 0.087(11) -0.020(8) -0.018(9) -0.010(8)
C31B 0.081(11) 0.091(12) 0.079(11) -0.029(10) -0.009(9) -0.035(10)
C32B 0.117(16) 0.076(13) 0.096(14) -0.026(11) 0.001(12) -0.046(12)
C33B 0.150(19) 0.059(10) 0.065(11) 0.004(8) -0.015(12) -0.032(12)
C34B 0.127(15) 0.061(10) 0.065(10) -0.019(8) -0.009(10) -0.032(10)
C35B 0.052(8) 0.033(6) 0.064(9) 0.001(6) -0.014(7) 0.006(6)
C36B 0.075(11) 0.068(9) 0.070(10) -0.008(8) -0.006(8) -0.014(8)
C37B 0.078(12) 0.083(12) 0.080(12) 0.006(10) 0.018(10) -0.022(10)
C38B 0.052(10) 0.082(12) 0.113(16) -0.002(11) -0.006(11) -0.014(8)
C39B 0.041(9) 0.071(10) 0.138(17) -0.011(11) -0.017(10) -0.014(8)
C40B 0.052(8) 0.046(7) 0.073(9) -0.019(7) -0.013(7) -0.002(6)
C41B 0.060(9) 0.038(7) 0.037(7) 0.002(5) -0.014(6) 0.007(6)
C42B 0.055(8) 0.041(7) 0.082(10) -0.014(7) -0.001(7) 0.002(6)
C43B 0.063(9) 0.039(7) 0.064(9) -0.014(6) -0.014(7) 0.012(6)
C44B 0.063(8) 0.038(7) 0.040(7) -0.001(5) 0.001(6) -0.002(6)
C45B 0.059(9) 0.045(7) 0.036(7) -0.011(6) -0.020(6) 0.007(6)
C46B 0.046(7) 0.031(6) 0.069(9) -0.013(6) -0.021(7) 0.003(5)
C47B 0.112(14) 0.127(14) 0.059(10) -0.018(10) 0.007(9) -0.083(13)
C48B 0.117(15) 0.107(14) 0.107(15) 0.000(12) -0.016(12) -0.085(13)
C49B 0.078(12) 0.075(11) 0.137(17) -0.006(12) -0.024(12) -0.043(10)
C50B 0.117(15) 0.095(13) 0.093(13) -0.048(11) -0.031(11) -0.034(12)
C51B 0.122(14) 0.071(10) 0.066(10) 0.001(8) -0.032(10) -0.036(10)
Co1C 0.0581(11) 0.0502(10) 0.0439(10) -0.0056(8) 0.0084(8) -0.0118(8)
Co2C 0.0577(11) 0.0522(10) 0.0601(11) -0.0171(9) -0.0142(9) -0.0132(8)
N1C 0.056(7) 0.034(6) 0.074(8) 0.002(5) -0.001(6) -0.016(5)
N2C 0.048(6) 0.047(6) 0.036(5) -0.001(5) 0.006(5) -0.001(5)
N3C 0.053(7) 0.043(6) 0.056(6) -0.005(5) -0.010(5) -0.015(5)
N4C 0.055(6) 0.055(6) 0.055(7) -0.019(6) 0.001(5) -0.021(5)
N5C 0.049(6) 0.060(7) 0.048(6) -0.018(5) -0.010(5) -0.008(5)
N6C 0.046(6) 0.053(6) 0.055(7) -0.011(5) -0.014(5) -0.007(5)
N7C 0.057(7) 0.057(7) 0.039(6) -0.011(5) -0.002(5) -0.016(5)
N8C 0.049(6) 0.035(5) 0.039(5) -0.007(4) -0.004(5) -0.019(5)
N9C 0.049(6) 0.055(6) 0.059(7) 0.001(5) -0.010(5) -0.025(5)
C1C 0.054(9) 0.051(8) 0.112(14) -0.017(9) 0.015(9) -0.016(7)
C2C 0.063(10) 0.058(10) 0.164(19) -0.024(11) -0.016(11) -0.017(8)
C3C 0.073(14) 0.082(14) 0.30(4) -0.055(19) -0.033(18) -0.036(12)
C4C 0.060(15) 0.100(19) 0.35(6) -0.02(2) 0.03(2) -0.050(13)
C5C 0.086(19) 0.098(17) 0.35(5) -0.08(2) 0.10(3) -0.048(15)
C6C 0.134(19) 0.099(15) 0.19(2) -0.043(15) 0.081(18) -0.078(14)
C7C 0.056(8) 0.046(8) 0.037(7) -0.008(6) 0.010(6) -0.006(6)
C8C 0.043(8) 0.067(9) 0.078(10) -0.006(8) 0.003(7) -0.014(7)
C9C 0.060(8) 0.049(8) 0.062(9) -0.009(7) -0.001(7) -0.010(6)
C10C 0.046(7) 0.053(7) 0.053(8) -0.003(6) -0.016(6) -0.006(6)
C11C 0.050(8) 0.040(7) 0.046(7) -0.009(6) -0.013(6) -0.006(6)
C12C 0.059(8) 0.051(8) 0.069(9) -0.004(7) -0.016(7) -0.018(7)
C13C 0.069(10) 0.061(9) 0.098(12) -0.035(9) -0.007(8) -0.013(8)
C14C 0.083(12) 0.079(12) 0.134(16) -0.053(11) -0.021(12) -0.025(10)
C15C 0.083(12) 0.057(10) 0.17(2) -0.047(12) -0.040(13) -0.017(9)
C16C 0.096(14) 0.105(15) 0.132(17) 0.001(13) -0.029(13) -0.054(12)
C17C 0.069(10) 0.082(11) 0.090(12) -0.010(9) -0.011(9) -0.042(9)
C18C 0.053(8) 0.063(9) 0.047(8) -0.015(7) 0.011(6) -0.015(7)
C19C 0.053(9) 0.074(11) 0.102(13) -0.018(9) 0.009(8) 0.000(8)
C20C 0.109(15) 0.053(9) 0.093(12) 0.002(9) 0.027(11) -0.029(10)
C21C 0.088(13) 0.075(12) 0.113(15) -0.006(10) 0.017(11) -0.044(10)
C22C 0.073(12) 0.101(15) 0.132(17) -0.009(13) 0.027(11) -0.027(11)
C23C 0.063(10) 0.067(10) 0.107(13) -0.004(9) 0.020(9) -0.011(8)
C24C 0.043(7) 0.040(7) 0.042(7) -0.004(6) 0.002(6) -0.002(6)
C25C 0.060(8) 0.065(8) 0.032(6) 0.001(6) -0.005(6) -0.027(7)
C26C 0.062(8) 0.056(8) 0.038(7) -0.012(6) -0.001(6) -0.026(6)
C27C 0.048(7) 0.053(7) 0.055(8) -0.020(6) -0.011(6) -0.008(6)
C28C 0.034(6) 0.054(7) 0.029(6) 0.001(6) 0.008(5) -0.009(6)
C29C 0.053(8) 0.065(9) 0.051(8) -0.007(7) -0.014(6) -0.012(7)
C30C 0.081(10) 0.080(10) 0.065(9) 0.002(8) -0.019(8) -0.047(9)
C31C 0.094(13) 0.114(15) 0.092(13) -0.029(11) -0.034(10) -0.038(11)
C32C 0.147(18) 0.084(13) 0.086(13) 0.014(10) -0.052(13) -0.055(12)
C33C 0.158(18) 0.044(9) 0.089(12) -0.003(8) -0.056(12) -0.027(10)
C34C 0.076(10) 0.053(9) 0.065(9) -0.011(7) -0.014(8) -0.009(7)
C35C 0.066(9) 0.042(7) 0.040(7) -0.002(6) -0.009(6) -0.018(6)
C36C 0.087(11) 0.086(11) 0.055(9) -0.025(8) 0.000(8) -0.033(9)
C37C 0.071(12) 0.133(17) 0.147(18) -0.072(15) 0.011(12) -0.046(12)
C38C 0.077(12) 0.099(13) 0.112(15) -0.008(12) 0.015(11) -0.062(11)
C39C 0.085(13) 0.143(18) 0.080(13) -0.035(13) 0.023(10) -0.016(13)
C40C 0.099(13) 0.107(13) 0.071(10) -0.042(10) 0.022(9) -0.059(11)
C41C 0.080(10) 0.036(7) 0.025(6) -0.013(5) -0.012(6) 0.005(6)
C42C 0.054(8) 0.052(7) 0.052(8) -0.017(6) -0.002(6) -0.013(6)
C43C 0.080(10) 0.055(8) 0.048(8) -0.010(6) -0.015(7) -0.017(7)
C44C 0.067(9) 0.061(8) 0.051(8) -0.013(7) -0.021(7) -0.003(7)
C45C 0.069(9) 0.047(7) 0.033(7) -0.010(6) -0.004(6) -0.001(6)
C46C 0.110(14) 0.073(11) 0.063(10) 0.011(8) -0.034(10) -0.048(10)
C47C 0.139(17) 0.059(11) 0.152(18) 0.041(11) -0.088(15) -0.050(11)
C48C 0.20(3) 0.074(13) 0.15(2) 0.032(13) -0.10(2) -0.054(17)
C49C 0.12(2) 0.16(2) 0.13(2) 0.046(18) -0.042(18) -0.09(2)
C50C 0.13(2) 0.15(2) 0.22(3) 0.08(2) 0.00(2) -0.08(2)
C51C 0.092(15) 0.117(16) 0.15(2) 0.014(14) 0.016(13) -0.066(13)
Co3 0.0778(13) 0.0691(12) 0.0553(11) -0.0211(10) -0.0222(10) 0.0100(10)
Co4 0.0980(18) 0.129(2) 0.0705(14) -0.0497(14) -0.0319(13) 0.0401(16)
Cl3A 0.201(7) 0.183(6) 0.091(4) -0.006(4) -0.071(4) -0.080(5)
Cl3B 0.089(3) 0.065(2) 0.085(3) -0.017(2) 0.011(2) 0.019(2)
Cl3C 0.105(3) 0.074(2) 0.075(3) -0.011(2) -0.035(2) 0.003(2)
Cl3D 0.109(3) 0.090(3) 0.091(3) -0.043(3) 0.013(3) 0.026(3)
Cl4A 0.121(4) 0.126(4) 0.160(5) -0.050(4) -0.025(4) 0.038(4)
Cl4B 0.174(6) 0.187(6) 0.081(3) 0.005(4) -0.040(4) -0.068(5)
Cl4C 0.234(9) 0.351(13) 0.057(3) -0.038(5) -0.028(4) 0.065(9)
Cl4D 0.286(12) 0.158(7) 0.339(13) -0.154(8) -0.108(10) 0.099(7)
C1S 0.082(12) 0.092(13) 0.153(18) -0.034(13) 0.014(12) -0.025(10)
C2S 0.096(14) 0.158(19) 0.072(12) 0.014(12) -0.008(10) -0.008(13)
C3S 0.31(6) 0.28(6) 0.49(9) 0.19(6) -0.23(7) -0.20(5)
C4S 0.33(5) 0.33(5) 0.10(2) -0.05(3) 0.13(3) -0.20(4)
Cl1 0.161(6) 0.103(4) 0.296(10) -0.072(6) 0.008(6) -0.025(4)
Cl2 0.162(8) 0.317(13) 0.301(13) -0.140(11) 0.105(8) -0.092(8)
Cl3 0.154(6) 0.126(5) 0.197(7) -0.015(5) -0.063(5) -0.043(4)
Cl4 0.124(5) 0.185(7) 0.171(6) 0.035(6) 0.007(5) 0.007(5)
Cl5 0.278(14) 0.266(14) 0.299(14) -0.086(12) -0.046(12) -0.039(11)
Cl6 0.258(10) 0.152(7) 0.245(10) -0.063(7) -0.073(8) -0.056(7)
Cl7 0.173(8) 0.252(11) 0.247(11) -0.005(9) 0.010(8) -0.077(8)
Cl8 0.205(9) 0.213(9) 0.168(7) -0.012(6) 0.041(6) -0.057(7)

loop_
_geom_bond_atom_site_label_1
_geom_bond_atom_site_label_2
_geom_bond_distance
_geom_bond_site_symmetry_2
_geom_bond_publ_flag
Co1 N4 1.948(12) . ?
Co1 N7 1.962(10) . ?
Co1 N2 2.026(9) . ?
Co1 N3 2.080(10) . ?
Co2 N1 2.019(10) . ?
Co2 N9 2.107(10) . ?
Co2 N5 2.121(13) . ?
Co2 N6 2.145(13) . ?
Co2 N8 2.158(9) . ?
N1 C7 1.292(15) . ?
N1 C1 1.452(15) . ?
N2 C7 1.366(15) . ?
N2 C11 1.390(15) . ?
N3 C11 1.310(15) . ?
N3 C12 1.443(17) . ?
N4 C24 1.29(2) . ?
N4 C18 1.42(2) . ?
N5 C24 1.37(2) . ?
N5 C28 1.37(2) . ?
N6 C28 1.32(2) . ?
N6 C29 1.39(2) . ?
N7 C41 1.305(15) . ?
N7 C35 1.446(16) . ?
N8 C45 1.356(14) . ?
N8 C41 1.362(15) . ?
N9 C45 1.300(15) . ?
N9 C46 1.447(19) . ?
C1 C6 1.378(17) . ?
C1 C2 1.384(17) . ?
C2 C3 1.38(2) . ?
C3 C4 1.32(2) . ?
C4 C5 1.36(2) . ?
C5 C6 1.38(2) . ?
C7 C8 1.515(16) . ?
C8 C9 1.497(18) . ?
C9 C10 1.505(18) . ?
C10 C11 1.469(16) . ?
C12 C17 1.39(2) . ?
C12 C13 1.40(2) . ?
C13 C14 1.40(3) . ?
C14 C15 1.31(3) . ?
C15 C16 1.41(3) . ?
C16 C17 1.40(2) . ?
C18 C23 1.41(2) . ?
C18 C19 1.43(2) . ?
C19 C20 1.36(3) . ?
C20 C21 1.35(3) . ?
C21 C22 1.30(4) . ?
C22 C23 1.40(3) . ?
C24 C25 1.541(19) . ?
C25 C26 1.53(3) . ?
C26 C27 1.52(2) . ?
C27 C28 1.509(19) . ?
C29 C34 1.36(2) . ?
C29 C30 1.42(2) . ?
C30 C31 1.44(3) . ?
C31 C32 1.30(3) . ?
C32 C33 1.36(3) . ?
C33 C34 1.36(3) . ?
C35 C40 1.355(19) . ?
C35 C36 1.40(2) . ?
C36 C37 1.38(2) . ?
C37 C38 1.27(3) . ?
C38 C39 1.39(3) . ?
C39 C40 1.38(2) . ?
C41 C42 1.523(17) . ?
C42 C43 1.476(17) . ?
C43 C44 1.490(17) . ?
C44 C45 1.449(16) . ?
C46 C51 1.40(2) . ?
C46 C47 1.40(2) . ?
C47 C48 1.46(3) . ?
C48 C49 1.28(6) . ?
C49 C50 1.51(5) . ?
C50 C51 1.39(2) . ?
Co1A N1A 1.956(10) . ?
Co1A N7A 1.977(9) . ?
Co1A N5A 2.016(9) . ?
Co1A N6A 2.072(9) . ?
Co1A C28A 2.509(12) . ?
Co2A N4A 2.019(10) . ?
Co2A N9A 2.041(9) . ?
Co2A N2A 2.049(10) . ?
Co2A N3A 2.237(11) . ?
Co2A N8A 2.281(9) . ?
N1A C7A 1.356(17) . ?
N1A C1A 1.391(17) . ?
N2A C7A 1.355(16) . ?
N2A C11A 1.365(17) . ?
N3A C11A 1.296(17) . ?
N3A C12A 1.414(18) . ?
N4A C24A 1.311(14) . ?
N4A C18A 1.444(16) . ?
N5A C24A 1.345(14) . ?
N5A C28A 1.402(15) . ?
N6A C28A 1.295(15) . ?
N6A C29A 1.412(15) . ?
N7A C41A 1.310(14) . ?
N7A C35A 1.444(14) . ?
N8A C41A 1.347(14) . ?
N8A C45A 1.366(14) . ?
N9A C45A 1.297(15) . ?
N9A C46A 1.433(15) . ?
C1A C2A 1.36(2) . ?
C1A C6A 1.415(19) . ?
C2A C3A 1.40(2) . ?
C3A C4A 1.41(3) . ?
C4A C5A 1.35(3) . ?
C5A C6A 1.39(3) . ?
C7A C8A 1.493(16) . ?
C8A C9A 1.48(2) . ?
C9A C10A 1.51(2) . ?
C10A C11A 1.470(18) . ?
C12A C17A 1.38(2) . ?
C12A C13A 1.40(2) . ?
C13A C14A 1.34(2) . ?
C14A C15A 1.35(2) . ?
C15A C16A 1.31(2) . ?
C16A C17A 1.39(2) . ?
C18A C23A 1.364(19) . ?
C18A C19A 1.402(18) . ?
C19A C20A 1.39(2) . ?
C20A C21A 1.39(2) . ?
C21A C22A 1.36(2) . ?
C22A C23A 1.38(2) . ?
C24A C25A 1.526(15) . ?
C25A C26A 1.526(17) . ?
C26A C27A 1.528(18) . ?
C27A C28A 1.477(16) . ?
C29A C30A 1.384(19) . ?
C29A C34A 1.392(19) . ?
C30A C31A 1.39(2) . ?
C31A C32A 1.39(3) . ?
C32A C33A 1.36(2) . ?
C33A C34A 1.40(2) . ?
C35A C36A 1.372(17) . ?
C35A C40A 1.376(16) . ?
C36A C37A 1.360(19) . ?
C37A C38A 1.38(2) . ?
C38A C39A 1.32(2) . ?
C39A C40A 1.392(19) . ?
C41A C42A 1.480(15) . ?
C42A C43A 1.508(18) . ?
C43A C44A 1.503(19) . ?
C44A C45A 1.480(16) . ?
C46A C51A 1.372(18) . ?
C46A C47A 1.393(18) . ?
C47A C48A 1.364(19) . ?
C48A C49A 1.42(3) . ?
C49A C50A 1.36(3) . ?
C50A C51A 1.39(2) . ?
Co1B N4B 1.968(9) . ?
Co1B N1B 1.993(9) . ?
Co1B N8B 2.032(9) . ?
Co1B N9B 2.133(10) . ?
Co1B C45B 2.515(12) . ?
Co2B N7B 1.995(10) . ?
Co2B N6B 2.008(11) . ?
Co2B N2B 2.035(9) . ?
Co2B N3B 2.155(9) . ?
Co2B N5B 2.402(10) . ?
N1B C7B 1.295(14) . ?
N1B C1B 1.438(15) . ?
N2B C7B 1.361(14) . ?
N2B C11B 1.405(14) . ?
N3B C11B 1.297(15) . ?
N3B C12B 1.439(15) . ?
N4B C24B 1.315(14) . ?
N4B C18B 1.434(16) . ?
N5B C28B 1.341(16) . ?
N5B C24B 1.366(15) . ?
N6B C28B 1.310(15) . ?
N6B C29B 1.467(17) . ?
N7B C41B 1.326(15) . ?
N7B C35B 1.427(16) . ?
N8B C45B 1.344(15) . ?
N8B C41B 1.366(15) . ?
N9B C45B 1.302(15) . ?
N9B C46B 1.432(15) . ?
C1B C2B 1.369(18) . ?
C1B C6B 1.381(17) . ?
C2B C3B 1.40(2) . ?
C3B C4B 1.36(3) . ?
C4B C5B 1.35(2) . ?
C5B C6B 1.40(2) . ?
C7B C8B 1.504(16) . ?
C8B C9B 1.501(17) . ?
C9B C10B 1.519(17) . ?
C10B C11B 1.479(16) . ?
C12B C13B 1.343(18) . ?
C12B C17B 1.380(19) . ?
C13B C14B 1.45(2) . ?
C14B C15B 1.37(2) . ?
C15B C16B 1.32(2) . ?
C16B C17B 1.39(2) . ?
C18B C23B 1.35(2) . ?
C18B C19B 1.38(2) . ?
C19B C20B 1.37(3) . ?
C20B C21B 1.35(3) . ?
C21B C22B 1.40(3) . ?
C22B C23B 1.41(2) . ?
C24B C25B 1.471(16) . ?
C25B C26B 1.485(18) . ?
C26B C27B 1.524(18) . ?
C27B C28B 1.483(17) . ?
C29B C34B 1.369(19) . ?
C29B C30B 1.38(2) . ?
C30B C31B 1.37(2) . ?
C31B C32B 1.37(2) . ?
C32B C33B 1.31(2) . ?
C33B C34B 1.44(2) . ?
C35B C36B 1.393(19) . ?
C35B C40B 1.397(18) . ?
C36B C37B 1.41(2) . ?
C37B C38B 1.35(2) . ?
C38B C39B 1.36(2) . ?
C39B C40B 1.400(19) . ?
C41B C42B 1.513(17) . ?
C42B C43B 1.513(17) . ?
C43B C44B 1.514(17) . ?
C44B C45B 1.520(16) . ?
C46B C47B 1.353(19) . ?
C46B C51B 1.374(19) . ?
C47B C48B 1.38(2) . ?
C48B C49B 1.34(2) . ?
C49B C50B 1.33(2) . ?
C50B C51B 1.39(2) . ?
Co1C N7C 1.985(10) . ?
Co1C N4C 1.992(10) . ?
Co1C N2C 2.026(9) . ?
Co1C N3C 2.121(10) . ?
Co2C N6C 1.979(10) . ?
Co2C N1C 2.018(11) . ?
Co2C N8C 2.029(9) . ?
Co2C N9C 2.133(10) . ?
N1C C7C 1.283(15) . ?
N1C C1C 1.443(18) . ?
N2C C7C 1.348(15) . ?
N2C C11C 1.365(15) . ?
N3C C11C 1.310(15) . ?
N3C C12C 1.427(16) . ?
N4C C24C 1.299(15) . ?
N4C C18C 1.425(16) . ?
N5C C28C 1.351(15) . ?
N5C C24C 1.355(14) . ?
N6C C28C 1.316(14) . ?
N6C C29C 1.442(16) . ?
N7C C41C 1.332(14) . ?
N7C C35C 1.423(15) . ?
N8C C45C 1.338(14) . ?
N8C C41C 1.346(15) . ?
N9C C45C 1.323(16) . ?
N9C C46C 1.435(17) . ?
C1C C2C 1.38(2) . ?
C1C C6C 1.39(3) . ?
C2C C3C 1.42(2) . ?
C3C C4C 1.38(4) . ?
C4C C5C 1.31(5) . ?
C5C C6C 1.45(3) . ?
C7C C8C 1.496(17) . ?
C8C C9C 1.526(18) . ?
C9C C10C 1.511(17) . ?
C10C C11C 1.472(16) . ?
C12C C13C 1.388(19) . ?
C12C C17C 1.386(19) . ?
C13C C14C 1.38(2) . ?
C14C C15C 1.36(2) . ?
C15C C16C 1.37(3) . ?
C16C C17C 1.37(2) . ?
C18C C19C 1.378(19) . ?
C18C C23C 1.409(18) . ?
C19C C20C 1.38(2) . ?
C20C C21C 1.31(2) . ?
C21C C22C 1.38(2) . ?
C22C C23C 1.33(2) . ?
C24C C25C 1.516(16) . ?
C25C C26C 1.487(16) . ?
C26C C27C 1.540(16) . ?
C27C C28C 1.484(16) . ?
C29C C34C 1.373(18) . ?
C29C C30C 1.384(18) . ?
C30C C31C 1.40(2) . ?
C31C C32C 1.31(2) . ?
C32C C33C 1.37(2) . ?
C33C C34C 1.36(2) . ?
C35C C36C 1.371(18) . ?
C35C C40C 1.375(19) . ?
C36C C37C 1.36(2) . ?
C37C C38C 1.31(2) . ?
C38C C39C 1.35(2) . ?
C39C C40C 1.40(2) . ?
C41C C42C 1.517(16) . ?
C42C C43C 1.510(17) . ?
C43C C44C 1.529(18) . ?
C44C C45C 1.519(17) . ?
C46C C47C 1.33(2) . ?
C46C C51C 1.41(2) . ?
C47C C48C 1.46(3) . ?
C48C C49C 1.29(3) . ?
C49C C50C 1.30(4) . ?
C50C C51C 1.33(3) . ?
Co3 Cl3A 2.246(6) . ?
Co3 Cl3B 2.253(4) . ?
Co3 Cl3C 2.266(4) . ?
Co3 Cl3D 2.271(5) . ?
Co4 Cl4A 2.243(6) . ?
Co4 Cl4D 2.249(9) . ?
Co4 Cl4B 2.250(6) . ?
Co4 Cl4C 2.271(8) . ?
C1S Cl2 1.644(18) . ?
C1S Cl1 1.708(18) . ?
C2S Cl3 1.64(2) . ?
C2S Cl4 1.711(18) . ?
C3S Cl6 1.770(10) . ?
C3S Cl5 1.791(10) . ?
C4S Cl7 1.62(3) . ?
C4S Cl8 1.79(3) . ?
